data_7057054
loop_
_publ_author_name
'Mahmoudi, Ghodrat'
'Zangrando, Ennio'
'Mitoraj, Mariusz P.'
'Gurbanov, Atash V.'
'Zubkov, Fedor I.'
'Moosavifar, Maryam'
'Konyaeva, Irina A.'
'Kirillov, Alexander M.'
'Safin, Damir A.'

_publ_section_title
;
 Extended lead(ii) architectures engineered via tetrel bonding
 interactions
;
_journal_issue 7
_journal_name_full 'New Journal of Chemistry'
_journal_page_first 4959
_journal_paper_doi 10.1039/C8NJ00525G
_journal_volume 42
_journal_year 2018
_chemical_formula_moiety 'C15 H16 N10 O13 Pb2'
_chemical_formula_sum 'C15 H16 N10 O13 Pb2'
_chemical_formula_weight 958.76
_space_group_crystal_system monoclinic
_space_group_IT_number 15
_space_group_name_Hall '-C 2yc'
_space_group_name_H-M_alt 'C 1 2/c 1'
_symmetry_space_group_name_Hall '-C 2yc'
_symmetry_space_group_name_H-M 'C 1 2/c 1'
_atom_sites_solution_hydrogens geom
_audit_creation_method SHELXL-2014/7
_audit_update_record
;
2017-09-17 deposited with the CCDC.
2018-02-22 downloaded from the CCDC.
;
_cell_angle_alpha 90
_cell_angle_beta 111.828(17)
_cell_angle_gamma 90
_cell_formula_units_Z 4
_cell_length_a 25.620(3)
_cell_length_b 8.762(2)
_cell_length_c 11.862(4)
_cell_measurement_reflns_used 25
_cell_measurement_temperature 294(2)
_cell_measurement_theta_max 22.57
_cell_measurement_theta_min 3.25
_cell_volume 2471.9(11)
_computing_cell_refinement 'CAD4 Express (Enraf Nonius, 1994)'
_computing_data_collection 'CAD4 Express (Enraf Nonius, 1994)'
_computing_data_reduction 'XCAD4 (Harms & Wocadlo, 1995)'
_computing_molecular_graphics 'Diamond v.3.2f (Crystal Impact GbR, 2008)'
_computing_publication_material 'WinGX publication routines (Farrugia, 1999)'
_computing_structure_refinement 'SHELXL-2014/7 (Sheldrick, 2014)'
_computing_structure_solution 'SHELXS-97 (Sheldrick, 1990)'
_diffrn_ambient_temperature 294(2)
_diffrn_detector 'scintillation LiI'
_diffrn_detector_dtime 1.195
_diffrn_measured_fraction_theta_full 0.999
_diffrn_measured_fraction_theta_max 0.999
_diffrn_measurement_device 'Enraf Nonius CAD4'
_diffrn_measurement_method 'non-profiled omega scans'
_diffrn_radiation_monochromator graphite
_diffrn_radiation_type MoK\a
_diffrn_radiation_wavelength 0.71073
_diffrn_reflns_av_R_equivalents 0.0509
_diffrn_reflns_av_unetI/netI 0.0444
_diffrn_reflns_Laue_measured_fraction_full 0.999
_diffrn_reflns_Laue_measured_fraction_max 0.999
_diffrn_reflns_limit_h_max 30
_diffrn_reflns_limit_h_min -28
_diffrn_reflns_limit_k_max 0
_diffrn_reflns_limit_k_min -10
_diffrn_reflns_limit_l_max 0
_diffrn_reflns_limit_l_min -14
_diffrn_reflns_number 2285
_diffrn_reflns_point_group_measured_fraction_full 0.999
_diffrn_reflns_point_group_measured_fraction_max 0.999
_diffrn_reflns_theta_full 24.974
_diffrn_reflns_theta_max 24.974
_diffrn_reflns_theta_min 1.712
_diffrn_source 'Enraf Nonius FR590'
_diffrn_standards_decay_% 0
_diffrn_standards_interval_time 60
_diffrn_standards_number 1
_exptl_absorpt_coefficient_mu 13.690
_exptl_absorpt_correction_T_max 0.1919
_exptl_absorpt_correction_T_min 0.0932
_exptl_absorpt_correction_type psi-scan
_exptl_crystal_colour colourless
_exptl_crystal_density_diffrn 2.576
_exptl_crystal_density_method 'not measured'
_exptl_crystal_description block
_exptl_crystal_F_000 1776
_exptl_crystal_size_max 0.33
_exptl_crystal_size_mid 0.30
_exptl_crystal_size_min 0.18
_refine_diff_density_max 2.617
_refine_diff_density_min -2.456
_refine_diff_density_rms 0.348
_refine_ls_extinction_coef 0.00189(19)
_refine_ls_extinction_expression Fc^*^=kFc[1+0.001xFc^2^\l^3^/sin(2\q)]^-1/4^
_refine_ls_extinction_method 'SHELXL-2014/7 (Sheldrick 2014'
_refine_ls_goodness_of_fit_ref 1.062
_refine_ls_hydrogen_treatment constr
_refine_ls_matrix_type full
_refine_ls_number_parameters 184
_refine_ls_number_reflns 2165
_refine_ls_number_restraints 0
_refine_ls_restrained_S_all 1.062
_refine_ls_R_factor_all 0.0713
_refine_ls_R_factor_gt 0.0547
_refine_ls_shift/su_max 0.000
_refine_ls_shift/su_mean 0.000
_refine_ls_structure_factor_coef Fsqd
_refine_ls_weighting_details 'w=1/[\s^2^(Fo^2^)+(0.1042P)^2^] where P=(Fo^2^+2Fc^2^)/3'
_refine_ls_weighting_scheme calc
_refine_ls_wR_factor_gt 0.1350
_refine_ls_wR_factor_ref 0.1451
_reflns_Friedel_coverage 0.000
_reflns_number_gt 1760
_reflns_number_total 2165
_reflns_threshold_expression 'I > 2\s(I)'
_cod_data_source_file c8nj00525g2.cif
_cod_data_source_block 3
_cod_depositor_comments 'Adding full bibliography for 7057051--7057054.cif.'
_cod_database_code 7057054
_shelx_shelxl_version_number 2014/7
_shelx_space_group_comment
;
The symmetry employed for this shelxl refinement is uniquely defined
by the following loop, which should always be used as a source of
symmetry information in preference to the above space-group names.
They are only intended as comments.
;

loop_
_space_group_symop_operation_xyz
'x, y, z'
'-x, y, -z+1/2'
'x+1/2, y+1/2, z'
'-x+1/2, y+1/2, -z+1/2'
'-x, -y, -z'
'x, -y, z-1/2'
'-x+1/2, -y+1/2, -z'
'x+1/2, -y+1/2, z-1/2'

loop_
_atom_site_label
_atom_site_type_symbol
_atom_site_fract_x
_atom_site_fract_y
_atom_site_fract_z
_atom_site_U_iso_or_equiv
_atom_site_adp_type
_atom_site_occupancy
_atom_site_site_symmetry_order
_atom_site_calc_flag
_atom_site_refinement_flags_posn
_atom_site_refinement_flags_adp
_atom_site_refinement_flags_occupancy
Pb Pb 0.42835(2) 0.13753(5) 0.56759(4) 0.0278(3) Uani 1 1 d . . .
O1 O 0.5000 0.2890(16) 0.7500 0.048(4) Uani 1 2 d S T P
N1 N 0.3567(4) 0.2614(12) 0.3871(9) 0.028(2) Uani 1 1 d . . .
N2 N 0.4289(4) 0.4298(13) 0.5595(10) 0.034(3) Uani 1 1 d . . .
N3 N 0.4651(5) 0.5120(12) 0.6584(10) 0.038(3) Uani 1 1 d . . .
H3N H 0.4648 0.6101 0.6600 0.046 Uiso 1 1 calc R U .
C1 C 0.3211(6) 0.1735(15) 0.2985(12) 0.031(3) Uani 1 1 d . . .
H1 H 0.3208 0.0690 0.3118 0.038 Uiso 1 1 calc R U .
C2 C 0.2856(6) 0.2307(19) 0.1907(12) 0.040(4) Uani 1 1 d . . .
H2 H 0.2617 0.1662 0.1316 0.048 Uiso 1 1 calc R U .
C3 C 0.2855(7) 0.3837(17) 0.1704(13) 0.044(4) Uani 1 1 d . . .
H3 H 0.2616 0.4243 0.0968 0.052 Uiso 1 1 calc R U .
C4 C 0.3203(6) 0.4772(17) 0.2576(13) 0.041(3) Uani 1 1 d . . .
H4 H 0.3203 0.5821 0.2458 0.049 Uiso 1 1 calc R U .
C5 C 0.3567(5) 0.4092(15) 0.3671(12) 0.030(3) Uani 1 1 d . . .
C6 C 0.3955(5) 0.5058(16) 0.4681(12) 0.032(3) Uani 1 1 d . . .
C7 C 0.5000 0.431(2) 0.7500 0.031(4) Uani 1 2 d S T P
C8 C 0.3929(7) 0.6760(17) 0.4571(15) 0.058(5) Uani 1 1 d . . .
H8A H 0.3672 0.7152 0.4918 0.086 Uiso 1 1 calc R U .
H8B H 0.3803 0.7041 0.3730 0.086 Uiso 1 1 calc R U .
H8C H 0.4297 0.7179 0.4996 0.086 Uiso 1 1 calc R U .
N4 N 0.3209(6) 0.1280(13) 0.6044(13) 0.045(3) Uani 1 1 d . . .
O2 O 0.3597(5) 0.2278(12) 0.6488(10) 0.051(3) Uani 1 1 d . . .
O3 O 0.3285(4) 0.0244(11) 0.5426(10) 0.043(2) Uani 1 1 d . . .
O4 O 0.2772(6) 0.1365(14) 0.6271(18) 0.091(5) Uani 1 1 d . . .
N5 N 0.4511(5) 0.1264(12) 0.3154(12) 0.037(3) Uani 1 1 d . . .
O5 O 0.4709(4) 0.2262(11) 0.3959(9) 0.045(3) Uani 1 1 d . . .
O6 O 0.4394(5) 0.1613(13) 0.2082(10) 0.056(3) Uani 1 1 d . . .
O7 O 0.4434(5) -0.0027(12) 0.3425(12) 0.066(4) Uani 1 1 d . . .

loop_
_atom_site_aniso_label
_atom_site_aniso_U_11
_atom_site_aniso_U_22
_atom_site_aniso_U_33
_atom_site_aniso_U_23
_atom_site_aniso_U_13
_atom_site_aniso_U_12
Pb 0.0292(4) 0.0198(4) 0.0282(4) -0.00037(19) 0.0034(2) -0.00088(19)
O1 0.056(10) 0.022(7) 0.042(9) 0.000 -0.010(7) 0.000
N1 0.026(6) 0.025(6) 0.033(6) 0.004(4) 0.009(5) -0.005(4)
N2 0.022(5) 0.019(6) 0.047(7) 0.003(5) -0.003(5) 0.003(4)
N3 0.044(7) 0.017(5) 0.027(6) -0.001(4) -0.017(5) 0.007(5)
C1 0.041(8) 0.025(7) 0.027(7) -0.004(5) 0.011(6) 0.004(6)
C2 0.027(7) 0.063(11) 0.023(7) -0.014(7) 0.001(6) -0.001(7)
C3 0.048(9) 0.046(10) 0.029(7) 0.001(6) 0.006(7) 0.004(7)
C4 0.048(9) 0.033(8) 0.031(8) 0.008(6) 0.003(7) 0.009(7)
C5 0.028(7) 0.025(7) 0.031(7) 0.003(6) 0.006(5) 0.004(5)
C6 0.024(7) 0.033(7) 0.028(7) 0.013(6) -0.003(6) -0.007(6)
C7 0.029(10) 0.024(10) 0.039(11) 0.000 0.011(8) 0.000
C8 0.068(12) 0.029(8) 0.050(10) 0.002(7) -0.008(9) -0.004(8)
N4 0.049(8) 0.042(8) 0.053(8) 0.028(6) 0.030(7) 0.004(6)
O2 0.046(6) 0.049(6) 0.055(7) -0.005(5) 0.015(5) -0.005(5)
O3 0.044(6) 0.029(5) 0.053(7) 0.004(5) 0.016(5) -0.003(4)
O4 0.072(9) 0.071(10) 0.160(16) 0.030(9) 0.080(11) 0.010(7)
N5 0.031(6) 0.037(7) 0.047(8) -0.012(6) 0.019(6) -0.006(5)
O5 0.059(7) 0.040(6) 0.044(6) -0.013(5) 0.027(5) -0.017(5)
O6 0.060(7) 0.067(8) 0.042(7) -0.011(5) 0.020(6) -0.012(6)
O7 0.076(8) 0.025(6) 0.082(9) 0.006(6) 0.011(7) -0.007(6)

loop_
_atom_type_symbol
_atom_type_description
_atom_type_scat_dispersion_real
_atom_type_scat_dispersion_imag
_atom_type_scat_source
C C 0.0033 0.0016 'International Tables Vol C Tables 4.2.6.8 and 6.1.1.4'
H H 0.0000 0.0000 'International Tables Vol C Tables 4.2.6.8 and 6.1.1.4'
N N 0.0061 0.0033 'International Tables Vol C Tables 4.2.6.8 and 6.1.1.4'
O O 0.0106 0.0060 'International Tables Vol C Tables 4.2.6.8 and 6.1.1.4'
Pb Pb -3.3944 10.1111 'International Tables Vol C Tables 4.2.6.8 and 6.1.1.4'

loop_
_geom_angle_atom_site_label_1
_geom_angle_atom_site_label_2
_geom_angle_atom_site_label_3
_geom_angle
_geom_angle_site_symmetry_1
_geom_angle_site_symmetry_3
O2 Pb N1 77.8(4) . .
O2 Pb N2 72.8(4) . .
N1 Pb N2 62.9(3) . .
O2 Pb O1 84.0(3) . .
N1 Pb O1 123.7(4) . .
N2 Pb O1 60.8(3) . .
O2 Pb O3 50.0(3) . .
N1 Pb O3 72.3(3) . .
N2 Pb O3 112.8(3) . .
O1 Pb O3 129.2(2) . .
O2 Pb O5 138.1(4) . .
N1 Pb O5 67.0(3) . .
N2 Pb O5 71.4(3) . .
O1 Pb O5 96.8(2) . .
O3 Pb O5 130.7(3) . .
C7 O1 Pb 120.4(3) . .
C7 O1 Pb 120.4(3) . 2_656
Pb O1 Pb 119.1(5) . 2_656
C5 N1 C1 117.9(11) . .
C5 N1 Pb 122.3(8) . .
C1 N1 Pb 119.3(8) . .
C6 N2 N3 117.8(11) . .
C6 N2 Pb 122.4(9) . .
N3 N2 Pb 119.7(7) . .
C7 N3 N2 116.5(11) . .
C7 N3 H3N 121.8 . .
N2 N3 H3N 121.8 . .
N1 C1 C2 123.0(13) . .
N1 C1 H1 118.5 . .
C2 C1 H1 118.5 . .
C1 C2 C3 119.0(13) . .
C1 C2 H2 120.5 . .
C3 C2 H2 120.5 . .
C4 C3 C2 120.0(14) . .
C4 C3 H3 120.0 . .
C2 C3 H3 120.0 . .
C3 C4 C5 117.7(13) . .
C3 C4 H4 121.1 . .
C5 C4 H4 121.1 . .
N1 C5 C4 122.3(12) . .
N1 C5 C6 117.1(11) . .
C4 C5 C6 120.6(12) . .
N2 C6 C8 125.6(12) . .
N2 C6 C5 114.6(12) . .
C8 C6 C5 119.9(11) . .
O1 C7 N3 122.4(8) . 2_656
O1 C7 N3 122.4(8) . .
N3 C7 N3 115.1(17) 2_656 .
C6 C8 H8A 109.5 . .
C6 C8 H8B 109.5 . .
H8A C8 H8B 109.5 . .
C6 C8 H8C 109.5 . .
H8A C8 H8C 109.5 . .
H8B C8 H8C 109.5 . .
O3 N4 O4 121.9(14) . .
O3 N4 O2 118.5(12) . .
O4 N4 O2 119.5(15) . .
N4 O2 Pb 100.4(8) . .
N4 O3 Pb 91.1(8) . .
O7 N5 O6 120.3(12) . .
O7 N5 O5 120.6(13) . .
O6 N5 O5 119.1(12) . .
N5 O5 Pb 101.9(8) . .

loop_
_geom_bond_atom_site_label_1
_geom_bond_atom_site_label_2
_geom_bond_distance
_geom_bond_site_symmetry_2
Pb O2 2.430(11) .
Pb N1 2.492(10) .
Pb N2 2.563(11) .
Pb O1 2.619(7) .
Pb O3 2.655(10) .
Pb O5 2.756(10) .
O1 C7 1.24(3) .
O1 Pb 2.619(7) 2_656
N1 C5 1.316(17) .
N1 C1 1.348(16) .
N2 C6 1.289(15) .
N2 N3 1.395(14) .
N3 C7 1.329(14) .
N3 H3N 0.8600 .
C1 C2 1.360(19) .
C1 H1 0.9300 .
C2 C3 1.36(2) .
C2 H2 0.9300 .
C3 C4 1.36(2) .
C3 H3 0.9300 .
C4 C5 1.418(18) .
C4 H4 0.9300 .
C5 C6 1.501(18) .
C6 C8 1.497(19) .
C7 N3 1.329(14) 2_656
C8 H8A 0.9600 .
C8 H8B 0.9600 .
C8 H8C 0.9600 .
N4 O3 1.227(15) .
N4 O4 1.247(17) .
N4 O2 1.282(16) .
N5 O7 1.212(14) .
N5 O6 1.231(17) .
N5 O5 1.254(14) .

loop_
_geom_torsion_atom_site_label_1
_geom_torsion_atom_site_label_2
_geom_torsion_atom_site_label_3
_geom_torsion_atom_site_label_4
_geom_torsion
_geom_torsion_site_symmetry_1
_geom_torsion_site_symmetry_4
C6 N2 N3 C7 -178.4(12) . .
Pb N2 N3 C7 3.8(15) . .
C5 N1 C1 C2 0.0(19) . .
Pb N1 C1 C2 -171.6(10) . .
N1 C1 C2 C3 0(2) . .
C1 C2 C3 C4 0(2) . .
C2 C3 C4 C5 1(2) . .
C1 N1 C5 C4 1.0(19) . .
Pb N1 C5 C4 172.3(10) . .
C1 N1 C5 C6 178.3(12) . .
Pb N1 C5 C6 -10.4(15) . .
C3 C4 C5 N1 -2(2) . .
C3 C4 C5 C6 -178.8(14) . .
N3 N2 C6 C8 2(2) . .
Pb N2 C6 C8 179.5(12) . .
N3 N2 C6 C5 -178.2(12) . .
Pb N2 C6 C5 -0.4(16) . .
N1 C5 C6 N2 6.8(18) . .
C4 C5 C6 N2 -175.8(13) . .
N1 C5 C6 C8 -173.0(13) . .
C4 C5 C6 C8 4(2) . .
Pb O1 C7 N3 178.8(7) . 2_656
Pb O1 C7 N3 -1.2(7) 2_656 2_656
Pb O1 C7 N3 -1.2(7) . .
Pb O1 C7 N3 178.8(7) 2_656 .
N2 N3 C7 O1 -1.7(14) . .
N2 N3 C7 N3 178.3(14) . 2_656
O3 N4 O2 Pb 1.4(13) . .
O4 N4 O2 Pb 179.9(12) . .
O4 N4 O3 Pb -179.7(14) . .
O2 N4 O3 Pb -1.3(12) . .
O7 N5 O5 Pb -32.4(14) . .
O6 N5 O5 Pb 147.5(10) . .
